data_4030995
loop_
_publ_author_name
'Engel-Andreasen, Jens'
'Wich, Kathrine'
'Laursen, Jonas S.'
'Harris, Pernille'
'Olsen, Christian A.'

_publ_section_title
;
 Effects of thionation and fluorination on cis-trans isomerization in
 tertiary amides: an investigation of N-alkylglycine (peptoid) rotamers.
;
_journal_issue 11
_journal_name_full 'The Journal of organic chemistry'
_journal_page_first 5415
_journal_page_last 5427
_journal_paper_doi 10.1021/acs.joc.5b00048
_journal_volume 80
_journal_year 2015
_chemical_absolute_configuration ad
_chemical_formula_moiety 'C18 H20 F2 N2 O2'
_chemical_formula_sum 'C18 H20 F2 N2 O2'
_chemical_formula_weight 334.36
_chemical_name_systematic
;
 ?
;
_space_group_crystal_system triclinic
_space_group_IT_number 1
_space_group_name_Hall 'P 1'
_space_group_name_H-M_alt 'P 1'
_symmetry_space_group_name_Hall 'P 1'
_symmetry_space_group_name_H-M 'P 1'
_atom_sites_solution_hydrogens geom
_atom_sites_solution_primary iterative
_audit_creation_date 2014-12-15
_audit_creation_method
;
Olex2 1.2
(compiled 2014.09.19 svn.r3010 for OlexSys, GUI svn.r4874)
;
_cell_angle_alpha 72.375(5)
_cell_angle_beta 78.013(5)
_cell_angle_gamma 74.229(5)
_cell_formula_units_Z 2
_cell_length_a 7.3111(4)
_cell_length_b 8.9012(5)
_cell_length_c 14.1362(8)
_cell_measurement_reflns_used 6979
_cell_measurement_temperature 120.3(5)
_cell_measurement_theta_max 28.4610
_cell_measurement_theta_min 3.3670
_cell_volume 835.84(9)
_computing_cell_refinement
;
CrysAlisPro, Agilent Technologies,
Version 1.171.37.34 (release 22-05-2014 CrysAlis171 .NET)
(compiled May 22 2014,16:03:01)
;
_computing_data_collection
;
CrysAlisPro, Agilent Technologies,
Version 1.171.37.34 (release 22-05-2014 CrysAlis171 .NET)
(compiled May 22 2014,16:03:01)
;
_computing_data_reduction
;
CrysAlisPro, Agilent Technologies,
Version 1.171.37.34 (release 22-05-2014 CrysAlis171 .NET)
(compiled May 22 2014,16:03:01)
;
_computing_molecular_graphics 'Olex2 (Dolomanov et al., 2009)'
_computing_publication_material 'Olex2 (Dolomanov et al., 2009)'
_computing_structure_refinement 'ShelXL (Sheldrick, 2008)'
_computing_structure_solution
;
Superflip (Palatinus & Chapuis, 2007;Palatinus & van der Lee, 2008;
Palatinus et al., 2012)
;
_diffrn_ambient_environment N~2~
_diffrn_ambient_temperature 120.3(5)
_diffrn_detector 'CCD plate'
_diffrn_detector_area_resol_mean 5.3073
_diffrn_detector_type Atlas
_diffrn_measured_fraction_theta_full 0.998
_diffrn_measured_fraction_theta_max 0.887
_diffrn_measurement_details
;
  1 omega   -3.00   84.00   1.0000   12.3200
omega____ theta____ kappa____ phi______ frames
    -       10.7161   38.0000  -60.0000 87

  2 omega   50.00   80.00   1.0000   12.3200
omega____ theta____ kappa____ phi______ frames
    -       10.7161   38.0000  -30.0000 30

  3 omega  -13.00   85.00   1.0000   12.3200
omega____ theta____ kappa____ phi______ frames
    -       10.7161   38.0000 -150.0000 98

  4 omega  -20.00   52.00   1.0000   12.3200
omega____ theta____ kappa____ phi______ frames
    -       10.7161  -99.0000  -90.0000 72

  5 omega  -17.00   52.00   1.0000   12.3200
omega____ theta____ kappa____ phi______ frames
    -       10.7161  -99.0000   30.0000 69

  6 omega  -52.00   39.00   1.0000   12.3200
omega____ theta____ kappa____ phi______ frames
    -       10.7161  -57.0000  150.0000 91

  7 omega  -21.00   84.00   1.0000   12.3200
omega____ theta____ kappa____ phi______ frames
    -       10.7161   77.0000   60.0000 105

  8 omega  -84.00  -40.00   1.0000   12.3200
omega____ theta____ kappa____ phi______ frames
    -      -11.5754  150.0000  -41.0385 44

  9 omega  -80.00  -53.00   1.0000   12.3200
omega____ theta____ kappa____ phi______ frames
    -      -11.5754  145.0000   32.4748 27
;
_diffrn_measurement_device 'four-circle diffractometer'
_diffrn_measurement_device_type 'SuperNova, Dual, Cu at zero, Atlas'
_diffrn_measurement_method '\w scans'
_diffrn_orient_matrix_UB_11 0.0770943000
_diffrn_orient_matrix_UB_12 -0.0408277000
_diffrn_orient_matrix_UB_13 0.0282143000
_diffrn_orient_matrix_UB_21 -0.0554078000
_diffrn_orient_matrix_UB_22 -0.0553892000
_diffrn_orient_matrix_UB_23 0.0309835000
_diffrn_orient_matrix_UB_31 0.0366464000
_diffrn_orient_matrix_UB_32 -0.0512399000
_diffrn_orient_matrix_UB_33 -0.0326876000
_diffrn_radiation_monochromator mirror
_diffrn_radiation_probe x-ray
_diffrn_radiation_type MoK\a
_diffrn_radiation_wavelength 0.71073
_diffrn_reflns_av_R_equivalents 0.0279
_diffrn_reflns_av_unetI/netI 0.0467
_diffrn_reflns_laue_measured_fraction_full 0.998
_diffrn_reflns_laue_measured_fraction_max 0.887
_diffrn_reflns_limit_h_max 10
_diffrn_reflns_limit_h_min -9
_diffrn_reflns_limit_k_max 12
_diffrn_reflns_limit_k_min -12
_diffrn_reflns_limit_l_max 19
_diffrn_reflns_limit_l_min -19
_diffrn_reflns_number 14006
_diffrn_reflns_point_group_measured_fraction_full 0.990
_diffrn_reflns_point_group_measured_fraction_max 0.830
_diffrn_reflns_theta_full 26.000
_diffrn_reflns_theta_max 29.518
_diffrn_reflns_theta_min 2.923
_diffrn_source 'SuperNova (Mo) X-ray Source'
_exptl_absorpt_coefficient_mu 0.102
_exptl_absorpt_correction_T_max 1.00000
_exptl_absorpt_correction_T_min 0.87983
_exptl_absorpt_correction_type multi-scan
_exptl_absorpt_process_details
;
CrysAlisPro, Agilent Technologies,
Version 1.171.37.34 (release 22-05-2014 CrysAlis171 .NET)
(compiled May 22 2014,16:03:01)
Empirical absorption correction using spherical harmonics,
 implemented in SCALE3 ABSPACK scaling algorithm.
;
_exptl_crystal_colour colourless
_exptl_crystal_colour_primary colourless
_exptl_crystal_density_diffrn 1.329
_exptl_crystal_description irregular
_exptl_crystal_F_000 352
_exptl_crystal_size_max 0.2
_exptl_crystal_size_mid 0.2
_exptl_crystal_size_min 0.2
_refine_diff_density_max 0.350
_refine_diff_density_min -0.195
_refine_diff_density_rms 0.050
_refine_ls_abs_structure_details
;
 Flack x determined using 2728 quotients [(I+)-(I-)]/[(I+)+(I-)]
 (Parsons and Flack (2004), Acta Cryst. A60, s61).
;
_refine_ls_abs_structure_Flack 0.0(3)
_refine_ls_extinction_method none
_refine_ls_goodness_of_fit_ref 1.011
_refine_ls_hydrogen_treatment constr
_refine_ls_matrix_type full
_refine_ls_number_parameters 439
_refine_ls_number_reflns 7733
_refine_ls_number_restraints 3
_refine_ls_restrained_S_all 1.011
_refine_ls_R_factor_all 0.0633
_refine_ls_R_factor_gt 0.0522
_refine_ls_shift/su_max 0.000
_refine_ls_shift/su_mean 0.000
_refine_ls_structure_factor_coef Fsqd
_refine_ls_weighting_details
;
 w=1/[\s^2^(Fo^2^)+(0.1000P)^2^]
 where P=(Fo^2^+2Fc^2^)/3
;
_refine_ls_weighting_scheme calc
_refine_ls_wR_factor_gt 0.1394
_refine_ls_wR_factor_ref 0.1508
_reflns_Friedel_coverage 0.870
_reflns_friedel_fraction_full 0.982
_reflns_friedel_fraction_max 0.772
_reflns_number_gt 6603
_reflns_number_total 7733
_reflns_threshold_expression 'I > 2\s(I)'
_cod_data_source_file jo5b00048_si_002.cif
_cod_data_source_block compound_13
_cod_depositor_comments 'Adding full bibliography for 4030982--4030996.cif.'
_cod_database_code 4030995
_shelxl_version_number 2013-2
_chemical_oxdiff_formula 'C20 H20 N2 F2 S Cl3'
_shelx_space_group_comment
;
The symmetry employed for this shelxl refinement is uniquely defined
by the following loop, which should always be used as a source of
symmetry information in preference to the above space-group names.
They are only intended as comments.
;
_reflns_odcompleteness_completeness 99.85
_reflns_odcompleteness_iscentric 1
_reflns_odcompleteness_theta 26.32
_olex2_refinement_description
;
1. Fixed Uiso
 At 1.2 times of:
  All C(H) groups, All C(H,H) groups
 At 1.5 times of:
  All C(H,H,H) groups
2.a Ternary CH refined with riding coordinates:
 C1B(H), C1A(H1A), C7A(H7A), C7B(HE)
2.b Secondary CH2 refined with riding coordinates:
 C3A(H3AA,H3AB), C3B(HF,HG)
2.c Aromatic/amide H refined with riding coordinates:
 C16A(H16A), C10A(H10A), C15B(HD), C11A(H11A), C15A(H15A), C14A(H14A),
 C17A(H17A), C12A(H12A), C10B(HH), C16B(HI), C12B(HJ), C17B(HQ), C11B(HR),
 C14B(HS)
2.d Idealised Me refined as rotating group:
 C6A(H6AA,H6AB,H6AC), C5B(HA,HB,HC), C8A(H8AA,H8AB,H8AC), C5A(H5AA,H5AB,H5AC),
 C6B(HK,HL,HM), C8B(HN,HO,HP)
;
_olex2_submission_special_instructions 'No special instructions were received'

loop_
_space_group_symop_operation_xyz
'x, y, z'

loop_
_atom_site_label
_atom_site_type_symbol
_atom_site_fract_x
_atom_site_fract_y
_atom_site_fract_z
_atom_site_U_iso_or_equiv
_atom_site_adp_type
_atom_site_occupancy
_atom_site_site_symmetry_order
_atom_site_calc_flag
_atom_site_refinement_flags_posn
F1 F -0.0127(3) 1.0131(3) 0.83161(19) 0.0478(6) Uani 1 1 d .
F1A F -0.1188(3) 0.6080(3) 0.17633(19) 0.0432(6) Uani 1 1 d .
F2A F -0.0951(3) 0.8375(3) 0.0676(2) 0.0466(6) Uani 1 1 d .
F4 F 0.2439(3) 0.9193(3) 0.90495(16) 0.0396(5) Uani 1 1 d .
O2B O 0.1842(4) 0.7869(3) 0.6479(2) 0.0380(6) Uani 1 1 d .
O1B O 0.2435(5) 1.1692(3) 0.7119(2) 0.0485(7) Uani 1 1 d .
O1A O 0.2101(3) 0.7833(3) 0.15307(19) 0.0313(5) Uani 1 1 d .
O2A O 0.3195(3) 0.5352(3) -0.05631(18) 0.0272(5) Uani 1 1 d .
N1B N 0.4380(4) 0.9359(3) 0.6846(2) 0.0267(6) Uani 1 1 d .
N1A N 0.3081(4) 0.5230(3) 0.1432(2) 0.0230(5) Uani 1 1 d .
C1B C 0.1694(5) 0.9258(5) 0.8224(3) 0.0333(8) Uani 1 1 d .
H H 0.1752 0.8177 0.8166 0.040 Uiso 1 1 calc R
C2B C 0.2854(5) 1.0205(4) 0.7324(3) 0.0312(7) Uani 1 1 d .
N2A N 0.4246(4) 0.2630(3) -0.0249(2) 0.0269(6) Uani 1 1 d .
N2B N 0.4221(7) 0.5813(4) 0.6140(3) 0.0526(10) Uani 1 1 d .
C1A C -0.0043(5) 0.6804(4) 0.0959(3) 0.0307(7) Uani 1 1 d .
H1A H 0.0187 0.6287 0.0411 0.037 Uiso 1 1 calc R
C6A C 0.4965(6) 0.2733(5) -0.1295(3) 0.0393(9) Uani 1 1 d .
H6AA H 0.4707 0.3844 -0.1675 0.059 Uiso 1 1 calc GR
H6AB H 0.4341 0.2130 -0.1537 0.059 Uiso 1 1 calc GR
H6AC H 0.6323 0.2292 -0.1368 0.059 Uiso 1 1 calc GR
C4B C 0.3488(6) 0.7104(4) 0.6509(2) 0.0352(9) Uani 1 1 d .
C2A C 0.1839(5) 0.6691(4) 0.1316(3) 0.0253(6) Uani 1 1 d .
C4A C 0.3440(4) 0.4000(4) 0.0032(2) 0.0229(6) Uani 1 1 d .
C5B C 0.2988(12) 0.5393(7) 0.5618(4) 0.081(2) Uani 1 1 d .
HA H 0.2254 0.4675 0.6091 0.121 Uiso 1 1 calc GR
HB H 0.3763 0.4869 0.5121 0.121 Uiso 1 1 calc GR
HC H 0.2135 0.6358 0.5300 0.121 Uiso 1 1 calc GR
C16A C 0.7505(5) 0.6959(5) -0.1146(3) 0.0360(8) Uani 1 1 d .
H16A H 0.7120 0.8054 -0.1456 0.043 Uiso 1 1 calc R
C10A C 0.7311(5) 0.2404(4) 0.1785(3) 0.0276(7) Uani 1 1 d .
H10A H 0.6845 0.1969 0.2448 0.033 Uiso 1 1 calc R
C9A C 0.6538(4) 0.4005(4) 0.1316(2) 0.0219(6) Uani 1 1 d .
C15B C 0.1770(19) 1.0352(18) 0.3322(6) 0.160(7) Uani 1 1 d .
HD H 0.0842 1.0523 0.2916 0.193 Uiso 1 1 calc R
C7A C 0.4869(4) 0.5018(4) 0.1848(2) 0.0229(6) Uani 1 1 d .
H7A H 0.5138 0.6093 0.1699 0.027 Uiso 1 1 calc R
C3A C 0.2773(4) 0.3868(4) 0.1158(2) 0.0227(6) Uani 1 1 d .
H3AA H 0.1421 0.3852 0.1311 0.027 Uiso 1 1 calc R
H3AB H 0.3480 0.2863 0.1548 0.027 Uiso 1 1 calc R
C18A C 0.7296(4) 0.4688(4) 0.0315(2) 0.0237(6) Uani 1 1 d .
C11A C 0.8782(5) 0.1431(4) 0.1275(3) 0.0321(8) Uani 1 1 d .
H11A H 0.9285 0.0366 0.1604 0.039 Uiso 1 1 calc R
C7B C 0.5641(5) 1.0253(4) 0.6020(3) 0.0295(7) Uani 1 1 d .
HE H 0.4915 1.1372 0.5812 0.035 Uiso 1 1 calc R
C9B C 0.6065(6) 0.9569(5) 0.5122(3) 0.0389(9) Uani 1 1 d .
C15A C 0.8941(5) 0.5951(6) -0.1658(3) 0.0415(9) Uani 1 1 d .
H15A H 0.9478 0.6381 -0.2308 0.050 Uiso 1 1 calc R
C14A C 0.9539(5) 0.4358(5) -0.1203(3) 0.0381(9) Uani 1 1 d .
H14A H 1.0464 0.3699 -0.1551 0.046 Uiso 1 1 calc R
C17A C 0.6677(5) 0.6333(4) -0.0196(2) 0.0266(7) Uani 1 1 d .
H17A H 0.5691 0.7000 0.0120 0.032 Uiso 1 1 calc R
C12A C 0.9465(5) 0.2038(4) 0.0313(3) 0.0329(8) Uani 1 1 d .
H12A H 1.0409 0.1374 -0.0024 0.039 Uiso 1 1 calc R
C8A C 0.4519(6) 0.4390(5) 0.2987(3) 0.0366(8) Uani 1 1 d .
H8AA H 0.3496 0.5146 0.3257 0.055 Uiso 1 1 calc GR
H8AB H 0.5666 0.4266 0.3260 0.055 Uiso 1 1 calc GR
H8AC H 0.4176 0.3363 0.3161 0.055 Uiso 1 1 calc GR
C5A C 0.4517(5) 0.1001(4) 0.0427(3) 0.0321(7) Uani 1 1 d .
H5AA H 0.4532 0.0239 0.0068 0.048 Uiso 1 1 calc GR
H5AB H 0.3485 0.0960 0.0972 0.048 Uiso 1 1 calc GR
H5AC H 0.5714 0.0735 0.0685 0.048 Uiso 1 1 calc GR
C3B C 0.4802(5) 0.7593(4) 0.7046(3) 0.0296(7) Uani 1 1 d .
HF H 0.4584 0.7112 0.7762 0.035 Uiso 1 1 calc R
HG H 0.6138 0.7196 0.6806 0.035 Uiso 1 1 calc R
C18B C 0.4547(9) 0.9876(7) 0.4538(3) 0.0565(14) Uani 1 1 d .
C10B C 0.7869(8) 0.8693(6) 0.4880(4) 0.0578(13) Uani 1 1 d .
HH H 0.8835 0.8550 0.5257 0.069 Uiso 1 1 calc R
C13A C 0.8764(4) 0.3683(4) -0.0199(3) 0.0277(7) Uani 1 1 d .
C13B C 0.5009(14) 0.9093(9) 0.3729(4) 0.091(3) Uani 1 1 d .
C16B C 0.1360(12) 1.1106(13) 0.4104(5) 0.125(4) Uani 1 1 d .
HI H 0.0166 1.1786 0.4212 0.149 Uiso 1 1 calc R
C12B C 0.6847(18) 0.8169(9) 0.3526(4) 0.109(4) Uani 1 1 d .
HJ H 0.7106 0.7655 0.3014 0.131 Uiso 1 1 calc R
C6B C 0.6157(10) 0.4866(6) 0.6159(4) 0.0757(19) Uani 1 1 d .
HK H 0.6914 0.5215 0.5527 0.114 Uiso 1 1 calc GR
HL H 0.6158 0.3745 0.6280 0.114 Uiso 1 1 calc GR
HM H 0.6693 0.5006 0.6684 0.114 Uiso 1 1 calc GR
C8B C 0.7380(6) 1.0299(5) 0.6439(3) 0.0376(8) Uani 1 1 d .
HN H 0.6958 1.0800 0.6983 0.056 Uiso 1 1 calc GR
HO H 0.8174 1.0908 0.5921 0.056 Uiso 1 1 calc GR
HP H 0.8102 0.9215 0.6676 0.056 Uiso 1 1 calc GR
C17B C 0.2726(8) 1.0842(8) 0.4715(4) 0.0729(18) Uani 1 1 d .
HQ H 0.2430 1.1312 0.5249 0.087 Uiso 1 1 calc R
C11B C 0.8263(13) 0.8007(7) 0.4060(5) 0.090(2) Uani 1 1 d .
HR H 0.9498 0.7441 0.3885 0.108 Uiso 1 1 calc R
C14B C 0.352(2) 0.9375(15) 0.3155(5) 0.151(6) Uani 1 1 d .
HS H 0.3746 0.8868 0.2641 0.181 Uiso 1 1 calc R

loop_
_atom_site_aniso_label
_atom_site_aniso_U_11
_atom_site_aniso_U_22
_atom_site_aniso_U_33
_atom_site_aniso_U_23
_atom_site_aniso_U_13
_atom_site_aniso_U_12
F1 0.0350(12) 0.0615(15) 0.0423(14) -0.0129(12) -0.0040(10) -0.0053(11)
F1A 0.0291(11) 0.0581(15) 0.0502(14) -0.0245(12) 0.0017(10) -0.0165(10)
F2A 0.0354(11) 0.0340(12) 0.0777(18) -0.0263(12) -0.0271(11) 0.0079(9)
F4 0.0470(12) 0.0458(12) 0.0256(11) -0.0119(10) -0.0054(9) -0.0067(10)
O2B 0.0449(15) 0.0443(15) 0.0288(13) -0.0060(11) -0.0074(11) -0.0188(12)
O1B 0.0639(19) 0.0299(14) 0.0468(17) -0.0148(13) 0.0056(14) -0.0068(13)
O1A 0.0296(12) 0.0273(12) 0.0438(15) -0.0194(11) -0.0120(10) -0.0009(9)
O2A 0.0323(12) 0.0230(11) 0.0271(12) -0.0044(9) -0.0081(9) -0.0069(9)
N1B 0.0344(15) 0.0250(13) 0.0213(13) -0.0033(11) -0.0053(11) -0.0096(11)
N1A 0.0244(12) 0.0223(12) 0.0245(14) -0.0098(11) -0.0041(10) -0.0043(10)
C1B 0.0379(18) 0.0358(19) 0.0265(17) -0.0129(14) -0.0033(14) -0.0040(15)
C2B 0.0391(18) 0.0296(17) 0.0290(18) -0.0124(14) -0.0065(15) -0.0077(14)
N2A 0.0317(14) 0.0239(13) 0.0269(15) -0.0096(11) -0.0044(11) -0.0056(11)
N2B 0.101(3) 0.0276(16) 0.0260(17) -0.0067(13) 0.0007(18) -0.0161(18)
C1A 0.0248(15) 0.0307(17) 0.040(2) -0.0185(15) -0.0041(14) -0.0013(13)
C6A 0.047(2) 0.042(2) 0.034(2) -0.0218(17) 0.0023(17) -0.0101(17)
C4B 0.064(3) 0.0256(17) 0.0132(15) -0.0015(13) 0.0080(15) -0.0188(17)
C2A 0.0259(15) 0.0257(16) 0.0254(16) -0.0114(13) -0.0016(12) -0.0036(12)
C4A 0.0217(14) 0.0234(15) 0.0269(16) -0.0079(12) -0.0050(12) -0.0074(12)
C5B 0.167(7) 0.054(3) 0.043(3) -0.017(2) -0.015(3) -0.054(4)
C16A 0.0356(18) 0.042(2) 0.0291(19) 0.0034(15) -0.0095(15) -0.0162(16)
C10A 0.0311(16) 0.0221(15) 0.0315(17) -0.0057(13) -0.0130(13) -0.0040(13)
C9A 0.0229(14) 0.0222(15) 0.0233(15) -0.0073(12) -0.0076(12) -0.0044(11)
C15B 0.211(11) 0.268(15) 0.044(4) 0.070(7) -0.077(7) -0.200(12)
C7A 0.0249(14) 0.0234(15) 0.0218(15) -0.0059(12) -0.0073(12) -0.0050(12)
C3A 0.0249(14) 0.0198(14) 0.0250(16) -0.0067(12) -0.0042(12) -0.0057(11)
C18A 0.0215(14) 0.0265(15) 0.0273(16) -0.0098(12) -0.0074(12) -0.0062(12)
C11A 0.0306(17) 0.0246(16) 0.045(2) -0.0116(15) -0.0192(15) 0.0008(13)
C7B 0.0372(18) 0.0247(16) 0.0275(17) -0.0047(13) -0.0054(14) -0.0100(14)
C9B 0.060(2) 0.0382(19) 0.0212(17) -0.0067(15) 0.0069(16) -0.0270(18)
C15A 0.0329(19) 0.068(3) 0.0234(18) -0.0042(18) -0.0024(15) -0.0213(18)
C14A 0.0235(16) 0.061(3) 0.033(2) -0.0216(19) -0.0001(14) -0.0071(16)
C17A 0.0258(15) 0.0313(17) 0.0233(16) -0.0043(13) -0.0073(13) -0.0074(13)
C12A 0.0227(15) 0.0357(18) 0.048(2) -0.0254(17) -0.0106(15) 0.0020(13)
C8A 0.0389(19) 0.046(2) 0.0237(17) -0.0109(15) -0.0052(14) -0.0042(16)
C5A 0.0397(19) 0.0210(16) 0.0371(19) -0.0101(14) -0.0110(15) -0.0020(13)
C3B 0.0350(17) 0.0251(16) 0.0217(16) -0.0014(13) -0.0014(14) -0.0027(13)
C18B 0.094(4) 0.074(3) 0.0190(18) 0.0021(18) -0.005(2) -0.066(3)
C10B 0.083(3) 0.045(2) 0.041(2) -0.018(2) 0.024(2) -0.024(2)
C13A 0.0203(14) 0.0385(18) 0.0301(17) -0.0154(15) -0.0073(13) -0.0057(13)
C13B 0.187(8) 0.105(5) 0.017(2) -0.002(3) 0.003(3) -0.119(6)
C16B 0.106(5) 0.209(9) 0.055(4) 0.070(5) -0.048(4) -0.119(6)
C12B 0.239(11) 0.090(5) 0.030(3) -0.034(3) 0.045(5) -0.115(6)
C6B 0.110(5) 0.038(3) 0.053(3) -0.013(2) 0.028(3) -0.001(3)
C8B 0.042(2) 0.042(2) 0.0312(19) -0.0043(16) -0.0061(16) -0.0197(16)
C17B 0.071(3) 0.111(5) 0.035(2) 0.034(3) -0.025(2) -0.064(3)
C11B 0.150(6) 0.058(3) 0.060(4) -0.034(3) 0.051(4) -0.048(4)
C14B 0.305(16) 0.193(10) 0.025(3) 0.024(4) -0.041(6) -0.216(12)

loop_
_atom_type_symbol
_atom_type_description
_atom_type_scat_dispersion_real
_atom_type_scat_dispersion_imag
_atom_type_scat_source
C C 0.0033 0.0016 'International Tables Vol C Tables 4.2.6.8 and 6.1.1.4'
H H 0.0000 0.0000 'International Tables Vol C Tables 4.2.6.8 and 6.1.1.4'
F F 0.0171 0.0103 'International Tables Vol C Tables 4.2.6.8 and 6.1.1.4'
N N 0.0061 0.0033 'International Tables Vol C Tables 4.2.6.8 and 6.1.1.4'
O O 0.0106 0.0060 'International Tables Vol C Tables 4.2.6.8 and 6.1.1.4'

loop_
_geom_angle_atom_site_label_1
_geom_angle_atom_site_label_2
_geom_angle_atom_site_label_3
_geom_angle
C2B N1B C7B 119.0(3)
C2B N1B C3B 123.1(3)
C3B N1B C7B 117.8(3)
C2A N1A C7A 117.7(2)
C2A N1A C3A 123.8(3)
C3A N1A C7A 118.6(2)
F1 C1B F4 106.4(3)
F1 C1B H 111.8
F1 C1B C2B 108.6(3)
F4 C1B H 111.8
F4 C1B C2B 106.1(3)
C2B C1B H 111.8
O1B C2B N1B 123.3(3)
O1B C2B C1B 118.7(3)
N1B C2B C1B 117.8(3)
C6A N2A C5A 115.9(3)
C4A N2A C6A 118.9(3)
C4A N2A C5A 125.2(3)
C4B N2B C5B 117.1(5)
C4B N2B C6B 125.6(5)
C6B N2B C5B 117.2(5)
F1A C1A H1A 111.1
F1A C1A C2A 107.5(3)
F2A C1A F1A 106.7(3)
F2A C1A H1A 111.1
F2A C1A C2A 109.0(3)
C2A C1A H1A 111.1
N2A C6A H6AA 109.5
N2A C6A H6AB 109.5
N2A C6A H6AC 109.5
H6AA C6A H6AB 109.5
H6AA C6A H6AC 109.5
H6AB C6A H6AC 109.5
O2B C4B N2B 123.6(4)
O2B C4B C3B 118.6(3)
N2B C4B C3B 117.8(4)
O1A C2A N1A 124.0(3)
O1A C2A C1A 120.4(3)
N1A C2A C1A 115.5(3)
O2A C4A N2A 123.4(3)
O2A C4A C3A 118.6(3)
N2A C4A C3A 118.0(3)
N2B C5B HA 109.5
N2B C5B HB 109.5
N2B C5B HC 109.5
HA C5B HB 109.5
HA C5B HC 109.5
HB C5B HC 109.5
C15A C16A H16A 119.8
C17A C16A H16A 119.8
C17A C16A C15A 120.4(4)
C9A C10A H10A 119.3
C9A C10A C11A 121.3(3)
C11A C10A H10A 119.3
C10A C9A C7A 121.1(3)
C10A C9A C18A 119.4(3)
C18A C9A C7A 119.6(3)
C16B C15B HD 119.9
C14B C15B HD 119.9
C14B C15B C16B 120.1(7)
N1A C7A C9A 109.9(2)
N1A C7A H7A 107.2
N1A C7A C8A 109.2(3)
C9A C7A H7A 107.2
C9A C7A C8A 115.8(3)
C8A C7A H7A 107.2
N1A C3A C4A 110.8(3)
N1A C3A H3AA 109.5
N1A C3A H3AB 109.5
C4A C3A H3AA 109.5
C4A C3A H3AB 109.5
H3AA C3A H3AB 108.1
C9A C18A C13A 118.7(3)
C17A C18A C9A 123.0(3)
C17A C18A C13A 118.3(3)
C10A C11A H11A 119.9
C12A C11A C10A 120.1(3)
C12A C11A H11A 119.9
N1B C7B HE 107.1
N1B C7B C9B 110.4(3)
N1B C7B C8B 108.7(3)
C9B C7B HE 107.1
C9B C7B C8B 116.1(3)
C8B C7B HE 107.1
C18B C9B C7B 118.4(4)
C10B C9B C7B 119.7(4)
C10B C9B C18B 121.9(4)
C16A C15A H15A 119.9
C14A C15A C16A 120.2(4)
C14A C15A H15A 119.9
C15A C14A H14A 119.6
C15A C14A C13A 120.8(3)
C13A C14A H14A 119.6
C16A C17A C18A 121.1(3)
C16A C17A H17A 119.5
C18A C17A H17A 119.5
C11A C12A H12A 119.5
C11A C12A C13A 121.1(3)
C13A C12A H12A 119.5
C7A C8A H8AA 109.5
C7A C8A H8AB 109.5
C7A C8A H8AC 109.5
H8AA C8A H8AB 109.5
H8AA C8A H8AC 109.5
H8AB C8A H8AC 109.5
N2A C5A H5AA 109.5
N2A C5A H5AB 109.5
N2A C5A H5AC 109.5
H5AA C5A H5AB 109.5
H5AA C5A H5AC 109.5
H5AB C5A H5AC 109.5
N1B C3B C4B 109.6(3)
N1B C3B HF 109.8
N1B C3B HG 109.8
C4B C3B HF 109.8
C4B C3B HG 109.8
HF C3B HG 108.2
C9B C18B C13B 115.6(6)
C17B C18B C9B 124.1(4)
C17B C18B C13B 120.3(6)
C9B C10B HH 120.0
C9B C10B C11B 120.1(7)
C11B C10B HH 120.0
C18A C13A C14A 119.2(3)
C18A C13A C12A 119.3(3)
C14A C13A C12A 121.5(3)
C12B C13B C18B 120.7(6)
C12B C13B C14B 123.2(8)
C14B C13B C18B 116.0(10)
C15B C16B HI 119.9
C17B C16B C15B 120.1(10)
C17B C16B HI 119.9
C13B C12B HJ 119.4
C11B C12B C13B 121.2(5)
C11B C12B HJ 119.4
N2B C6B HK 109.5
N2B C6B HL 109.5
N2B C6B HM 109.5
HK C6B HL 109.5
HK C6B HM 109.5
HL C6B HM 109.5
C7B C8B HN 109.5
C7B C8B HO 109.5
C7B C8B HP 109.5
HN C8B HO 109.5
HN C8B HP 109.5
HO C8B HP 109.5
C18B C17B HQ 119.8
C16B C17B C18B 120.5(7)
C16B C17B HQ 119.8
C10B C11B HR 119.9
C12B C11B C10B 120.3(7)
C12B C11B HR 119.9
C15B C14B C13B 122.8(9)
C15B C14B HS 118.6
C13B C14B HS 118.6

loop_
_geom_bond_atom_site_label_1
_geom_bond_atom_site_label_2
_geom_bond_distance
F1 C1B 1.349(4)
F1A C1A 1.365(4)
F2A C1A 1.350(4)
F4 C1B 1.366(4)
O2B C4B 1.213(5)
O1B C2B 1.230(4)
O1A C2A 1.216(4)
O2A C4A 1.232(4)
N1B C2B 1.344(4)
N1B C7B 1.495(5)
N1B C3B 1.466(4)
N1A C2A 1.354(4)
N1A C7A 1.487(4)
N1A C3A 1.463(4)
C1B H 0.9800
C1B C2B 1.530(5)
N2A C6A 1.448(5)
N2A C4A 1.340(4)
N2A C5A 1.462(4)
N2B C4B 1.339(5)
N2B C5B 1.456(7)
N2B C6B 1.438(8)
C1A H1A 0.9800
C1A C2A 1.529(5)
C6A H6AA 0.9600
C6A H6AB 0.9600
C6A H6AC 0.9600
C4B C3B 1.556(5)
C4A C3A 1.543(5)
C5B HA 0.9600
C5B HB 0.9600
C5B HC 0.9600
C16A H16A 0.9300
C16A C15A 1.413(6)
C16A C17A 1.369(5)
C10A H10A 0.9300
C10A C9A 1.391(4)
C10A C11A 1.406(5)
C9A C7A 1.516(4)
C9A C18A 1.420(5)
C15B HD 0.9300
C15B C16B 1.402(18)
C15B C14B 1.356(18)
C7A H7A 0.9800
C7A C8A 1.527(5)
C3A H3AA 0.9700
C3A H3AB 0.9700
C18A C17A 1.416(5)
C18A C13A 1.423(4)
C11A H11A 0.9300
C11A C12A 1.345(6)
C7B HE 0.9800
C7B C9B 1.510(5)
C7B C8B 1.524(5)
C9B C18B 1.437(7)
C9B C10B 1.371(7)
C15A H15A 0.9300
C15A C14A 1.358(6)
C14A H14A 0.9300
C14A C13A 1.426(5)
C17A H17A 0.9300
C12A H12A 0.9300
C12A C13A 1.426(5)
C8A H8AA 0.9600
C8A H8AB 0.9600
C8A H8AC 0.9600
C5A H5AA 0.9600
C5A H5AB 0.9600
C5A H5AC 0.9600
C3B HF 0.9700
C3B HG 0.9700
C18B C13B 1.450(8)
C18B C17B 1.394(9)
C10B HH 0.9300
C10B C11B 1.413(8)
C13B C12B 1.395(13)
C13B C14B 1.417(14)
C16B HI 0.9300
C16B C17B 1.381(8)
C12B HJ 0.9300
C12B C11B 1.357(14)
C6B HK 0.9600
C6B HL 0.9600
C6B HM 0.9600
C8B HN 0.9600
C8B HO 0.9600
C8B HP 0.9600
C17B HQ 0.9300
C11B HR 0.9300
C14B HS 0.9300

loop_
_geom_torsion_atom_site_label_1
_geom_torsion_atom_site_label_2
_geom_torsion_atom_site_label_3
_geom_torsion_atom_site_label_4
_geom_torsion
F1 C1B C2B O1B 32.5(4)
F1 C1B C2B N1B -152.8(3)
F1A C1A C2A O1A -98.4(4)
F1A C1A C2A N1A 77.4(3)
F2A C1A C2A O1A 16.9(5)
F2A C1A C2A N1A -167.3(3)
F4 C1B C2B O1B -81.5(4)
F4 C1B C2B N1B 93.3(3)
O2B C4B C3B N1B -37.7(4)
O2A C4A C3A N1A -36.3(4)
N1B C7B C9B C18B 71.8(4)
N1B C7B C9B C10B -108.8(4)
C2B N1B C7B C9B -133.6(3)
C2B N1B C7B C8B 98.0(4)
C2B N1B C3B C4B 78.6(4)
N2A C4A C3A N1A 144.2(3)
N2B C4B C3B N1B 145.0(3)
C6A N2A C4A O2A 3.5(5)
C6A N2A C4A C3A -177.1(3)
C2A N1A C7A C9A -141.1(3)
C2A N1A C7A C8A 91.0(3)
C2A N1A C3A C4A 83.7(4)
C5B N2B C4B O2B 4.2(6)
C5B N2B C4B C3B -178.6(4)
C16A C15A C14A C13A -1.4(6)
C10A C9A C7A N1A -105.9(3)
C10A C9A C7A C8A 18.4(4)
C10A C9A C18A C17A -175.9(3)
C10A C9A C18A C13A 3.2(4)
C10A C11A C12A C13A 2.1(5)
C9A C10A C11A C12A -0.4(5)
C9A C18A C17A C16A 177.1(3)
C9A C18A C13A C14A -179.8(3)
C9A C18A C13A C12A -1.7(4)
C15B C16B C17B C18B 2.5(9)
C7A N1A C2A O1A 0.0(5)
C7A N1A C2A C1A -175.6(3)
C7A N1A C3A C4A -95.3(3)
C7A C9A C18A C17A 5.6(4)
C7A C9A C18A C13A -175.3(3)
C3A N1A C2A O1A -179.0(3)
C3A N1A C2A C1A 5.4(4)
C3A N1A C7A C9A 38.0(4)
C3A N1A C7A C8A -90.0(3)
C18A C9A C7A N1A 72.6(3)
C18A C9A C7A C8A -163.1(3)
C11A C10A C9A C7A 176.2(3)
C11A C10A C9A C18A -2.3(5)
C11A C12A C13A C18A -1.0(5)
C11A C12A C13A C14A 177.1(3)
C7B N1B C2B O1B -0.2(5)
C7B N1B C2B C1B -174.7(3)
C7B N1B C3B C4B -97.1(3)
C7B C9B C18B C13B -175.9(4)
C7B C9B C18B C17B 3.6(6)
C7B C9B C10B C11B 178.1(4)
C9B C18B C13B C12B -2.7(7)
C9B C18B C13B C14B 179.4(4)
C9B C18B C17B C16B 178.5(5)
C9B C10B C11B C12B -2.0(8)
C15A C16A C17A C18A 3.1(5)
C15A C14A C13A C18A 2.3(5)
C15A C14A C13A C12A -175.8(3)
C17A C16A C15A C14A -1.3(6)
C17A C18A C13A C14A -0.6(4)
C17A C18A C13A C12A 177.5(3)
C5A N2A C4A O2A -178.3(3)
C5A N2A C4A C3A 1.2(5)
C3B N1B C2B O1B -175.8(3)
C3B N1B C2B C1B 9.6(5)
C3B N1B C7B C9B 42.3(4)
C3B N1B C7B C8B -86.1(3)
C18B C9B C10B C11B -2.5(7)
C18B C13B C12B C11B -1.6(8)
C18B C13B C14B C15B 1.9(10)
C10B C9B C18B C13B 4.7(6)
C10B C9B C18B C17B -175.8(5)
C13A C18A C17A C16A -2.0(4)
C13B C18B C17B C16B -2.0(7)
C13B C12B C11B C10B 4.0(9)
C16B C15B C14B C13B -1.5(13)
C12B C13B C14B C15B -176.0(7)
C6B N2B C4B O2B -179.8(4)
C6B N2B C4B C3B -2.7(5)
C8B C7B C9B C18B -163.9(3)
C8B C7B C9B C10B 15.5(5)
C17B C18B C13B C12B 177.8(5)
C17B C18B C13B C14B -0.1(7)
C14B C15B C16B C17B -0.7(12)
C14B C13B C12B C11B 176.2(6)
